data_4025479
loop_
_publ_author_name
'Saurav J. Sarma'
'Paul B. Jones'

_publ_section_title
;
 Photochemistry of 1,n-Dibenzyloxy-9,10-anthraquinones
;
_journal_name_full 'Journal of Organic Chemistry'
_journal_page_first 3806
_journal_page_last 3813
_journal_paper_doi 10.1021/jo100650u
_journal_volume 75
_journal_year 2010
_chemical_formula_moiety 'C28 H18 O4'
_chemical_formula_sum 'C28 H18 O4'
_chemical_formula_weight 418.42
_chemical_name_systematic
; 
 ? 
;
_space_group_IT_number 14
_symmetry_cell_setting monoclinic
_symmetry_space_group_name_Hall '-P 2yn'
_symmetry_space_group_name_H-M 'P 1 21/n 1'
_atom_sites_solution_hydrogens geom
_atom_sites_solution_primary direct
_atom_sites_solution_secondary difmap
_audit_creation_method SHELXTL
_cell_angle_alpha 90.00
_cell_angle_beta 92.464(2)
_cell_angle_gamma 90.00
_cell_formula_units_Z 4
_cell_length_a 9.3174(13)
_cell_length_b 18.788(3)
_cell_length_c 11.7533(17)
_cell_measurement_reflns_used 4054
_cell_measurement_temperature 193(2)
_cell_measurement_theta_max 27.11
_cell_measurement_theta_min 3.92
_cell_volume 2055.6(5)
_computing_cell_refinement 'Bruker SAINT'
_computing_data_collection 'Bruker SMART'
_computing_data_reduction 'Bruker SAINT'
_computing_molecular_graphics 'Bruker SHELXTL'
_computing_publication_material 'Bruker SHELXTL'
_computing_structure_refinement 'Bruker SHELXTL'
_computing_structure_solution 'Bruker SHELXTL'
_diffrn_ambient_temperature 193(2)
_diffrn_measured_fraction_theta_full 0.997
_diffrn_measured_fraction_theta_max 0.997
_diffrn_measurement_device_type 'Bruker APEX CCD'
_diffrn_measurement_method '\f and \w scans'
_diffrn_radiation_monochromator graphite
_diffrn_radiation_source 'fine-focus sealed tube'
_diffrn_radiation_type MoK\a
_diffrn_radiation_wavelength 0.71073
_diffrn_reflns_av_R_equivalents 0.0512
_diffrn_reflns_av_sigmaI/netI 0.0423
_diffrn_reflns_limit_h_max 12
_diffrn_reflns_limit_h_min -12
_diffrn_reflns_limit_k_max 24
_diffrn_reflns_limit_k_min -24
_diffrn_reflns_limit_l_max 15
_diffrn_reflns_limit_l_min -15
_diffrn_reflns_number 18903
_diffrn_reflns_theta_full 27.50
_diffrn_reflns_theta_max 27.50
_diffrn_reflns_theta_min 3.92
_exptl_absorpt_coefficient_mu 0.090
_exptl_absorpt_correction_T_max 0.7457
_exptl_absorpt_correction_T_min 0.6727
_exptl_absorpt_correction_type multi-scan
_exptl_absorpt_process_details
;
 Data were corrected for absorption effects using the 
 multi-scan technique (SADABS).  The estimated 
 minimum and maximum transmission:   0.6727  0.7457
;
_exptl_crystal_colour yellow
_exptl_crystal_density_diffrn 1.352
_exptl_crystal_density_method 'not measured'
_exptl_crystal_description parallelepiped
_exptl_crystal_F_000 872
_exptl_crystal_size_max 0.33
_exptl_crystal_size_mid 0.14
_exptl_crystal_size_min 0.13
_refine_diff_density_max 0.279
_refine_diff_density_min -0.226
_refine_diff_density_rms 0.045
_refine_ls_extinction_method none
_refine_ls_goodness_of_fit_ref 1.013
_refine_ls_hydrogen_treatment constr
_refine_ls_matrix_type full
_refine_ls_number_parameters 289
_refine_ls_number_reflns 4709
_refine_ls_number_restraints 0
_refine_ls_restrained_S_all 1.013
_refine_ls_R_factor_all 0.0773
_refine_ls_R_factor_gt 0.0554
_refine_ls_shift/su_max 0.000
_refine_ls_shift/su_mean 0.000
_refine_ls_structure_factor_coef Fsqd
_refine_ls_weighting_details 'calc w=1/[\s^2^(Fo^2^)+(0.0798P)^2^+0.4018P] where P=(Fo^2^+2Fc^2^)/3'
_refine_ls_weighting_scheme calc
_refine_ls_wR_factor_gt 0.1426
_refine_ls_wR_factor_ref 0.1584
_reflns_number_gt 3396
_reflns_number_total 4709
_reflns_threshold_expression >2sigma(I)
_cod_data_source_file jo100650u_si_005.cif
_cod_data_source_block a72p_30
_cod_depositor_comments
;
The following automatic conversions were performed:

'_symmetry_cell_setting' value 'Monoclinic' changed to 'monoclinic'
according to the built-in table from CIF Core dictionary named
'cif_core.dic' version 2.4.1 from 2010-06-29.

Automatic conversion script
Id: cif_fix_values 1646 2011-03-28 12:23:43Z adriana 
;
_cod_original_cell_volume 2055.5(5)
_cod_database_code 4025479

loop_
_symmetry_equiv_pos_as_xyz
'x, y, z'
'-x+1/2, y+1/2, -z+1/2'
'-x, -y, -z'
'x-1/2, -y-1/2, z-1/2'

loop_
_atom_site_label
_atom_site_type_symbol
_atom_site_fract_x
_atom_site_fract_y
_atom_site_fract_z
_atom_site_U_iso_or_equiv
_atom_site_adp_type
_atom_site_occupancy
_atom_site_symmetry_multiplicity
_atom_site_calc_flag
_atom_site_refinement_flags
_atom_site_disorder_assembly
_atom_site_disorder_group
O1 O 0.65021(13) 0.19144(7) 0.53948(9) 0.0529(3) Uani 1 1 d . . .
O2 O 0.51082(16) 0.14762(7) 0.97104(10) 0.0624(4) Uani 1 1 d . . .
O3 O 0.54537(17) 0.35255(8) 0.49264(11) 0.0672(4) Uani 1 1 d . . .
O4 O 0.68990(14) 0.04275(6) 0.98720(9) 0.0493(3) Uani 1 1 d . . .
C1 C 0.61498(17) 0.17940(9) 0.63631(12) 0.0398(4) Uani 1 1 d . . .
C2 C 0.50499(17) 0.22358(8) 0.68898(12) 0.0372(4) Uani 1 1 d . . .
C3 C 0.43956(18) 0.27993(9) 0.62854(13) 0.0422(4) Uani 1 1 d . . .
C4 C 0.3420(2) 0.32286(10) 0.68094(15) 0.0524(5) Uani 1 1 d . . .
H4 H 0.2982 0.3613 0.6401 0.063 Uiso 1 1 calc R . .
C5 C 0.3074(2) 0.31018(10) 0.79311(15) 0.0554(5) Uani 1 1 d . . .
H5 H 0.2396 0.3397 0.8284 0.067 Uiso 1 1 calc R . .
C6 C 0.37149(19) 0.25477(10) 0.85298(13) 0.0488(4) Uani 1 1 d . . .
H6 H 0.3475 0.2462 0.9295 0.059 Uiso 1 1 calc R . .
C7 C 0.47075(17) 0.21151(9) 0.80220(12) 0.0386(4) Uani 1 1 d . . .
C8 C 0.54234(18) 0.15433(9) 0.87259(12) 0.0402(4) Uani 1 1 d . . .
C9 C 0.65048(17) 0.10886(8) 0.81826(12) 0.0372(4) Uani 1 1 d . . .
C10 C 0.72179(18) 0.05296(9) 0.87725(13) 0.0420(4) Uani 1 1 d . . .
C11 C 0.8203(2) 0.01078(10) 0.82212(15) 0.0505(4) Uani 1 1 d . . .
H11 H 0.8669 -0.0274 0.8617 0.061 Uiso 1 1 calc R . .
C12 C 0.8503(2) 0.02442(10) 0.70976(15) 0.0546(5) Uani 1 1 d . . .
H12 H 0.9179 -0.0045 0.6729 0.065 Uiso 1 1 calc R . .
C13 C 0.78358(19) 0.07937(10) 0.65091(14) 0.0482(4) Uani 1 1 d . . .
H13 H 0.8059 0.0887 0.5742 0.058 Uiso 1 1 calc R . .
C14 C 0.68383(17) 0.12101(8) 0.70403(12) 0.0387(4) Uani 1 1 d . . .
C15 C 0.4755(2) 0.29908(9) 0.50772(13) 0.0457(4) Uani 1 1 d . . .
C16 C 0.41439(19) 0.25594(9) 0.41224(13) 0.0436(4) Uani 1 1 d . . .
C17 C 0.4724(2) 0.26286(11) 0.30535(14) 0.0556(5) Uani 1 1 d . . .
H17 H 0.5487 0.2954 0.2947 0.067 Uiso 1 1 calc R . .
C18 C 0.4192(3) 0.22267(13) 0.21541(16) 0.0695(6) Uani 1 1 d . . .
H18 H 0.4602 0.2270 0.1431 0.083 Uiso 1 1 calc R . .
C19 C 0.3087(3) 0.17686(13) 0.22880(19) 0.0739(7) Uani 1 1 d . . .
H19 H 0.2724 0.1495 0.1659 0.089 Uiso 1 1 calc R . .
C20 C 0.2489(3) 0.16991(11) 0.3336(2) 0.0710(6) Uani 1 1 d . . .
H20 H 0.1706 0.1383 0.3425 0.085 Uiso 1 1 calc R . .
C21 C 0.3029(2) 0.20902(10) 0.42583(16) 0.0541(5) Uani 1 1 d . . .
H21 H 0.2630 0.2035 0.4983 0.065 Uiso 1 1 calc R . .
C22 C 0.7520(2) -0.01685(10) 1.04568(15) 0.0517(5) Uani 1 1 d . . .
H22A H 0.8579 -0.0152 1.0424 0.062 Uiso 1 1 calc R . .
H22B H 0.7176 -0.0616 1.0093 0.062 Uiso 1 1 calc R . .
C23 C 0.7093(2) -0.01465(9) 1.16766(14) 0.0457(4) Uani 1 1 d . . .
C24 C 0.60216(19) 0.02894(9) 1.20588(14) 0.0468(4) Uani 1 1 d . . .
H24 H 0.5503 0.0592 1.1540 0.056 Uiso 1 1 calc R . .
C25 C 0.5704(2) 0.02848(11) 1.32013(15) 0.0536(5) Uani 1 1 d . . .
H25 H 0.4973 0.0588 1.3464 0.064 Uiso 1 1 calc R . .
C26 C 0.6442(2) -0.01550(11) 1.39539(16) 0.0603(5) Uani 1 1 d . . .
H26 H 0.6221 -0.0156 1.4735 0.072 Uiso 1 1 calc R . .
C27 C 0.7502(3) -0.05950(12) 1.35737(18) 0.0694(6) Uani 1 1 d . . .
H27 H 0.8008 -0.0902 1.4092 0.083 Uiso 1 1 calc R . .
C28 C 0.7827(2) -0.05894(11) 1.24398(17) 0.0629(5) Uani 1 1 d . . .
H28 H 0.8561 -0.0892 1.2181 0.075 Uiso 1 1 calc R . .

loop_
_atom_site_aniso_label
_atom_site_aniso_U_11
_atom_site_aniso_U_22
_atom_site_aniso_U_33
_atom_site_aniso_U_23
_atom_site_aniso_U_13
_atom_site_aniso_U_12
O1 0.0568(7) 0.0769(9) 0.0262(6) 0.0058(5) 0.0161(5) 0.0019(6)
O2 0.0847(10) 0.0767(9) 0.0274(6) 0.0099(6) 0.0221(6) 0.0274(8)
O3 0.0959(11) 0.0678(9) 0.0385(7) 0.0044(6) 0.0110(7) -0.0317(8)
O4 0.0687(8) 0.0500(7) 0.0301(6) 0.0050(5) 0.0134(5) 0.0121(6)
C1 0.0435(9) 0.0534(9) 0.0232(7) -0.0031(6) 0.0086(6) -0.0113(7)
C2 0.0422(8) 0.0457(8) 0.0242(7) -0.0026(6) 0.0070(6) -0.0073(7)
C3 0.0515(9) 0.0493(9) 0.0260(7) 0.0002(6) 0.0059(7) -0.0071(8)
C4 0.0660(12) 0.0551(10) 0.0367(9) 0.0076(7) 0.0091(8) 0.0094(9)
C5 0.0660(12) 0.0639(11) 0.0378(9) 0.0032(8) 0.0172(8) 0.0175(10)
C6 0.0593(11) 0.0606(10) 0.0277(8) 0.0023(7) 0.0146(7) 0.0085(9)
C7 0.0428(8) 0.0476(8) 0.0258(7) -0.0001(6) 0.0082(6) -0.0022(7)
C8 0.0481(9) 0.0500(9) 0.0231(7) -0.0016(6) 0.0096(6) -0.0019(7)
C9 0.0435(8) 0.0421(8) 0.0267(7) -0.0047(6) 0.0080(6) -0.0062(7)
C10 0.0507(9) 0.0455(9) 0.0304(8) -0.0032(6) 0.0089(7) -0.0038(7)
C11 0.0615(11) 0.0493(10) 0.0418(9) -0.0019(7) 0.0132(8) 0.0065(8)
C12 0.0625(12) 0.0589(11) 0.0439(10) -0.0096(8) 0.0204(9) 0.0075(9)
C13 0.0564(10) 0.0580(10) 0.0314(8) -0.0045(7) 0.0171(7) -0.0017(9)
C14 0.0437(9) 0.0452(8) 0.0278(7) -0.0046(6) 0.0097(6) -0.0079(7)
C15 0.0571(10) 0.0508(10) 0.0297(8) 0.0064(7) 0.0067(7) -0.0040(8)
C16 0.0551(10) 0.0469(9) 0.0287(8) 0.0033(7) -0.0001(7) 0.0059(8)
C17 0.0742(13) 0.0618(11) 0.0312(8) 0.0032(8) 0.0059(8) 0.0110(10)
C18 0.0992(17) 0.0762(14) 0.0323(9) -0.0070(9) -0.0043(10) 0.0283(14)
C19 0.0962(18) 0.0705(14) 0.0525(13) -0.0221(10) -0.0275(12) 0.0255(14)
C20 0.0728(14) 0.0606(12) 0.0775(16) -0.0120(11) -0.0224(12) 0.0004(11)
C21 0.0616(12) 0.0553(10) 0.0448(10) 0.0000(8) -0.0023(8) 0.0001(9)
C22 0.0678(12) 0.0482(10) 0.0401(9) 0.0056(8) 0.0126(8) 0.0083(9)
C23 0.0579(10) 0.0422(9) 0.0372(9) 0.0043(7) 0.0071(8) -0.0053(8)
C24 0.0531(10) 0.0504(9) 0.0372(9) 0.0050(7) 0.0050(7) -0.0021(8)
C25 0.0564(11) 0.0638(11) 0.0416(9) 0.0019(8) 0.0138(8) -0.0045(9)
C26 0.0702(13) 0.0764(13) 0.0350(9) 0.0088(9) 0.0085(9) -0.0147(11)
C27 0.0801(15) 0.0776(14) 0.0506(11) 0.0273(10) 0.0039(10) 0.0047(12)
C28 0.0762(14) 0.0607(12) 0.0528(11) 0.0140(9) 0.0140(10) 0.0125(10)

loop_
_atom_type_symbol
_atom_type_description
_atom_type_scat_dispersion_real
_atom_type_scat_dispersion_imag
_atom_type_scat_source
C C 0.0033 0.0016 'International Tables Vol C Tables 4.2.6.8 and 6.1.1.4'
H H 0.0000 0.0000 'International Tables Vol C Tables 4.2.6.8 and 6.1.1.4'
O O 0.0106 0.0060 'International Tables Vol C Tables 4.2.6.8 and 6.1.1.4'

loop_
_geom_angle_atom_site_label_1
_geom_angle_atom_site_label_2
_geom_angle_atom_site_label_3
_geom_angle
_geom_angle_site_symmetry_1
_geom_angle_site_symmetry_3
_geom_angle_publ_flag
C10 O4 C22 118.13(12) . . ?
O1 C1 C2 120.46(15) . . ?
O1 C1 C14 120.67(15) . . ?
C2 C1 C14 118.86(13) . . ?
C7 C2 C3 119.52(14) . . ?
C7 C2 C1 119.89(14) . . ?
C3 C2 C1 120.51(13) . . ?
C4 C3 C2 119.76(14) . . ?
C4 C3 C15 117.10(15) . . ?
C2 C3 C15 123.08(15) . . ?
C3 C4 C5 120.46(16) . . ?
C3 C4 H4 119.8 . . ?
C5 C4 H4 119.8 . . ?
C6 C5 C4 120.00(16) . . ?
C6 C5 H5 120.0 . . ?
C4 C5 H5 120.0 . . ?
C5 C6 C7 120.39(15) . . ?
C5 C6 H6 119.8 . . ?
C7 C6 H6 119.8 . . ?
C6 C7 C2 119.86(15) . . ?
C6 C7 C8 118.25(13) . . ?
C2 C7 C8 121.86(14) . . ?
O2 C8 C9 123.15(15) . . ?
O2 C8 C7 118.82(14) . . ?
C9 C8 C7 118.03(13) . . ?
C10 C9 C14 118.08(14) . . ?
C10 C9 C8 122.09(13) . . ?
C14 C9 C8 119.83(14) . . ?
O4 C10 C11 122.69(15) . . ?
O4 C10 C9 117.23(14) . . ?
C11 C10 C9 120.08(14) . . ?
C12 C11 C10 120.16(17) . . ?
C12 C11 H11 119.9 . . ?
C10 C11 H11 119.9 . . ?
C13 C12 C11 120.80(16) . . ?
C13 C12 H12 119.6 . . ?
C11 C12 H12 119.6 . . ?
C12 C13 C14 119.68(15) . . ?
C12 C13 H13 120.2 . . ?
C14 C13 H13 120.2 . . ?
C13 C14 C9 121.19(15) . . ?
C13 C14 C1 117.31(14) . . ?
C9 C14 C1 121.49(14) . . ?
O3 C15 C16 122.29(15) . . ?
O3 C15 C3 118.32(15) . . ?
C16 C15 C3 119.18(15) . . ?
C21 C16 C17 119.18(17) . . ?
C21 C16 C15 122.06(15) . . ?
C17 C16 C15 118.76(16) . . ?
C18 C17 C16 120.1(2) . . ?
C18 C17 H17 120.0 . . ?
C16 C17 H17 120.0 . . ?
C19 C18 C17 120.7(2) . . ?
C19 C18 H18 119.7 . . ?
C17 C18 H18 119.7 . . ?
C18 C19 C20 120.08(19) . . ?
C18 C19 H19 120.0 . . ?
C20 C19 H19 120.0 . . ?
C19 C20 C21 120.1(2) . . ?
C19 C20 H20 120.0 . . ?
C21 C20 H20 120.0 . . ?
C16 C21 C20 119.9(2) . . ?
C16 C21 H21 120.0 . . ?
C20 C21 H21 120.0 . . ?
O4 C22 C23 108.65(14) . . ?
O4 C22 H22A 110.0 . . ?
C23 C22 H22A 110.0 . . ?
O4 C22 H22B 110.0 . . ?
C23 C22 H22B 110.0 . . ?
H22A C22 H22B 108.3 . . ?
C24 C23 C28 119.34(16) . . ?
C24 C23 C22 123.40(15) . . ?
C28 C23 C22 117.26(17) . . ?
C23 C24 C25 119.88(17) . . ?
C23 C24 H24 120.1 . . ?
C25 C24 H24 120.1 . . ?
C26 C25 C24 120.38(18) . . ?
C26 C25 H25 119.8 . . ?
C24 C25 H25 119.8 . . ?
C25 C26 C27 119.88(18) . . ?
C25 C26 H26 120.1 . . ?
C27 C26 H26 120.1 . . ?
C26 C27 C28 119.96(19) . . ?
C26 C27 H27 120.0 . . ?
C28 C27 H27 120.0 . . ?
C27 C28 C23 120.55(19) . . ?
C27 C28 H28 119.7 . . ?
C23 C28 H28 119.7 . . ?

loop_
_geom_bond_atom_site_label_1
_geom_bond_atom_site_label_2
_geom_bond_distance
_geom_bond_site_symmetry_2
_geom_bond_publ_flag
O1 C1 1.2190(18) . ?
O2 C8 1.2126(18) . ?
O3 C15 1.214(2) . ?
O4 C10 1.3521(18) . ?
O4 C22 1.424(2) . ?
C1 C2 1.476(2) . ?
C1 C14 1.485(2) . ?
C2 C7 1.4002(19) . ?
C2 C3 1.400(2) . ?
C3 C4 1.380(2) . ?
C3 C15 1.516(2) . ?
C4 C5 1.391(2) . ?
C4 H4 0.9500 . ?
C5 C6 1.378(2) . ?
C5 H5 0.9500 . ?
C6 C7 1.386(2) . ?
C6 H6 0.9500 . ?
C7 C8 1.495(2) . ?
C8 C9 1.486(2) . ?
C9 C10 1.409(2) . ?
C9 C14 1.410(2) . ?
C10 C11 1.393(2) . ?
C11 C12 1.386(2) . ?
C11 H11 0.9500 . ?
C12 C13 1.376(3) . ?
C12 H12 0.9500 . ?
C13 C14 1.384(2) . ?
C13 H13 0.9500 . ?
C15 C16 1.478(2) . ?
C16 C21 1.377(3) . ?
C16 C17 1.395(2) . ?
C17 C18 1.374(3) . ?
C17 H17 0.9500 . ?
C18 C19 1.357(3) . ?
C18 H18 0.9500 . ?
C19 C20 1.379(3) . ?
C19 H19 0.9500 . ?
C20 C21 1.386(3) . ?
C20 H20 0.9500 . ?
C21 H21 0.9500 . ?
C22 C23 1.505(2) . ?
C22 H22A 0.9900 . ?
C22 H22B 0.9900 . ?
C23 C24 1.381(3) . ?
C23 C28 1.383(3) . ?
C24 C25 1.387(2) . ?
C24 H24 0.9500 . ?
C25 C26 1.373(3) . ?
C25 H25 0.9500 . ?
C26 C27 1.377(3) . ?
C26 H26 0.9500 . ?
C27 C28 1.379(3) . ?
C27 H27 0.9500 . ?
C28 H28 0.9500 . ?

loop_
_geom_torsion_atom_site_label_1
_geom_torsion_atom_site_label_2
_geom_torsion_atom_site_label_3
_geom_torsion_atom_site_label_4
_geom_torsion
_geom_torsion_site_symmetry_1
_geom_torsion_site_symmetry_2
_geom_torsion_site_symmetry_3
_geom_torsion_site_symmetry_4
_geom_torsion_publ_flag
O1 C1 C2 C7 -176.76(15) . . . . ?
C14 C1 C2 C7 2.1(2) . . . . ?
O1 C1 C2 C3 0.0(2) . . . . ?
C14 C1 C2 C3 178.84(14) . . . . ?
C7 C2 C3 C4 -0.1(2) . . . . ?
C1 C2 C3 C4 -176.87(15) . . . . ?
C7 C2 C3 C15 176.96(14) . . . . ?
C1 C2 C3 C15 0.2(2) . . . . ?
C2 C3 C4 C5 -0.5(3) . . . . ?
C15 C3 C4 C5 -177.75(17) . . . . ?
C3 C4 C5 C6 0.5(3) . . . . ?
C4 C5 C6 C7 0.1(3) . . . . ?
C5 C6 C7 C2 -0.7(3) . . . . ?
C5 C6 C7 C8 177.13(17) . . . . ?
C3 C2 C7 C6 0.7(2) . . . . ?
C1 C2 C7 C6 177.52(15) . . . . ?
C3 C2 C7 C8 -177.06(14) . . . . ?
C1 C2 C7 C8 -0.3(2) . . . . ?
C6 C7 C8 O2 0.3(2) . . . . ?
C2 C7 C8 O2 178.13(16) . . . . ?
C6 C7 C8 C9 -179.00(15) . . . . ?
C2 C7 C8 C9 -1.2(2) . . . . ?
O2 C8 C9 C10 1.8(3) . . . . ?
C7 C8 C9 C10 -178.97(15) . . . . ?
O2 C8 C9 C14 -178.51(16) . . . . ?
C7 C8 C9 C14 0.8(2) . . . . ?
C22 O4 C10 C11 -4.8(2) . . . . ?
C22 O4 C10 C9 175.10(15) . . . . ?
C14 C9 C10 O4 179.09(14) . . . . ?
C8 C9 C10 O4 -1.2(2) . . . . ?
C14 C9 C10 C11 -1.0(2) . . . . ?
C8 C9 C10 C11 178.69(15) . . . . ?
O4 C10 C11 C12 -179.00(17) . . . . ?
C9 C10 C11 C12 1.1(3) . . . . ?
C10 C11 C12 C13 -0.2(3) . . . . ?
C11 C12 C13 C14 -0.8(3) . . . . ?
C12 C13 C14 C9 0.9(3) . . . . ?
C12 C13 C14 C1 -179.85(16) . . . . ?
C10 C9 C14 C13 0.0(2) . . . . ?
C8 C9 C14 C13 -179.70(15) . . . . ?
C10 C9 C14 C1 -179.20(14) . . . . ?
C8 C9 C14 C1 1.1(2) . . . . ?
O1 C1 C14 C13 -2.9(2) . . . . ?
C2 C1 C14 C13 178.22(14) . . . . ?
O1 C1 C14 C9 176.33(15) . . . . ?
C2 C1 C14 C9 -2.5(2) . . . . ?
C4 C3 C15 O3 70.1(2) . . . . ?
C2 C3 C15 O3 -107.0(2) . . . . ?
C4 C3 C15 C16 -104.73(19) . . . . ?
C2 C3 C15 C16 78.1(2) . . . . ?
O3 C15 C16 C21 -160.39(19) . . . . ?
C3 C15 C16 C21 14.2(3) . . . . ?
O3 C15 C16 C17 20.0(3) . . . . ?
C3 C15 C16 C17 -165.43(16) . . . . ?
C21 C16 C17 C18 -0.6(3) . . . . ?
C15 C16 C17 C18 179.03(17) . . . . ?
C16 C17 C18 C19 1.1(3) . . . . ?
C17 C18 C19 C20 -0.4(3) . . . . ?
C18 C19 C20 C21 -0.9(3) . . . . ?
C17 C16 C21 C20 -0.6(3) . . . . ?
C15 C16 C21 C20 179.78(17) . . . . ?
C19 C20 C21 C16 1.3(3) . . . . ?
C10 O4 C22 C23 176.40(14) . . . . ?
O4 C22 C23 C24 13.3(2) . . . . ?
O4 C22 C23 C28 -166.63(17) . . . . ?
C28 C23 C24 C25 0.7(3) . . . . ?
C22 C23 C24 C25 -179.19(17) . . . . ?
C23 C24 C25 C26 -0.5(3) . . . . ?
C24 C25 C26 C27 -0.1(3) . . . . ?
C25 C26 C27 C28 0.4(3) . . . . ?
C26 C27 C28 C23 -0.2(3) . . . . ?
C24 C23 C28 C27 -0.4(3) . . . . ?
C22 C23 C28 C27 179.57(19) . . . . ?

loop_
_cod_related_entry_id
_cod_related_entry_database
_cod_related_entry_code
1 ChemSpider 30659218
